data_4324553
loop_
_publ_author_name
'Meisu Zhou'
'Tao Gong'
'Xiaoli Qiao'
'Hongbo Tong'
'Jianping Guo'
'Diansheng Liu'

_publ_section_title
;
 Magnesium(II) Complexes of 2,4-N,N'-Disubstituted 1,3,5-Triazapentadienyl
 Ligands: Synthesis and Characterization of
 [N(Dipp)C(NMe2)NC(NMe2)N(SiMe3)MgBr]2 and [N(R)C(R')NC(R')N(SiMe3)]2Mg
 (Dipp = 2,6-iPr2-C6H3, R = Ph, SiMe3; R' = NMe2, 1-piperidino)
;
_journal_name_full 'Inorganic Chemistry'
_journal_page_first 1926
_journal_page_last 1930
_journal_paper_doi 10.1021/ic102401w
_journal_volume 50
_journal_year 2011
_chemical_formula_sum 'C30 H52 Mg N10 Si2'
_chemical_formula_weight 633.31
_chemical_name_systematic
; 
 ? 
;
_space_group_IT_number 2
_symmetry_cell_setting triclinic
_symmetry_space_group_name_Hall '-P 1'
_symmetry_space_group_name_H-M 'P -1'
_atom_sites_solution_hydrogens geom
_atom_sites_solution_primary direct
_atom_sites_solution_secondary difmap
_audit_creation_method SHELXL-97
_cell_angle_alpha 90.077(4)
_cell_angle_beta 107.705(4)
_cell_angle_gamma 115.707(4)
_cell_formula_units_Z 2
_cell_length_a 11.175(3)
_cell_length_b 11.979(4)
_cell_length_c 16.136(5)
_cell_measurement_reflns_used 2685
_cell_measurement_temperature 203(2)
_cell_measurement_theta_max 25.0305
_cell_measurement_theta_min 2.4965
_cell_volume 1831.6(10)
_computing_cell_refinement SAINT
_computing_data_collection SMART
_computing_data_reduction SAINT
_computing_molecular_graphics SHELXTL
_computing_publication_material SHELXTL
_computing_structure_refinement 'SHELXL-97 (Sheldrick, 1997)'
_computing_structure_solution 'SHELXS-97 (Sheldrick, 1990)'
_diffrn_ambient_temperature 203(2)
_diffrn_measured_fraction_theta_full 0.962
_diffrn_measured_fraction_theta_max 0.962
_diffrn_measurement_device_type 'ccd area scan'
_diffrn_measurement_method \w
_diffrn_radiation_monochromator graphite
_diffrn_radiation_source 'fine-focus sealed tube'
_diffrn_radiation_type MoK\a
_diffrn_radiation_wavelength 0.71073
_diffrn_reflns_av_R_equivalents 0.0279
_diffrn_reflns_av_sigmaI/netI 0.0632
_diffrn_reflns_limit_h_max 13
_diffrn_reflns_limit_h_min -10
_diffrn_reflns_limit_k_max 14
_diffrn_reflns_limit_k_min -14
_diffrn_reflns_limit_l_max 16
_diffrn_reflns_limit_l_min -19
_diffrn_reflns_number 7432
_diffrn_reflns_theta_full 25.01
_diffrn_reflns_theta_max 25.01
_diffrn_reflns_theta_min 2.11
_diffrn_standards_decay_% 3.81
_exptl_absorpt_coefficient_mu 0.148
_exptl_absorpt_correction_T_max 0.9709
_exptl_absorpt_correction_T_min 0.9430
_exptl_absorpt_correction_type multi-scan
_exptl_absorpt_process_details sadabs
_exptl_crystal_colour colorless
_exptl_crystal_density_diffrn 1.148
_exptl_crystal_description block
_exptl_crystal_F_000 684
_exptl_crystal_size_max 0.40
_exptl_crystal_size_mid 0.20
_exptl_crystal_size_min 0.20
_refine_diff_density_max 0.664
_refine_diff_density_min -0.718
_refine_diff_density_rms 0.186
_refine_ls_extinction_method none
_refine_ls_goodness_of_fit_ref 1.151
_refine_ls_hydrogen_treatment constr
_refine_ls_matrix_type full
_refine_ls_number_parameters 402
_refine_ls_number_reflns 6227
_refine_ls_number_restraints 0
_refine_ls_restrained_S_all 1.151
_refine_ls_R_factor_all 0.0946
_refine_ls_R_factor_gt 0.0723
_refine_ls_shift/su_max 0.000
_refine_ls_shift/su_mean 0.000
_refine_ls_structure_factor_coef Fsqd
_refine_ls_weighting_details 'calc w=1/[\s^2^(Fo^2^)+(0.1394P)^2^+0.1951P] where P=(Fo^2^+2Fc^2^)/3'
_refine_ls_weighting_scheme calc
_refine_ls_wR_factor_gt 0.1916
_refine_ls_wR_factor_ref 0.2350
_reflns_number_gt 5064
_reflns_number_total 6227
_reflns_threshold_expression >2sigma(I)
_cod_data_source_file ic102401w_si_001_2.cif
_cod_data_source_block s714p
_cod_database_code 4324553

loop_
_symmetry_equiv_pos_as_xyz
'x, y, z'
'-x, -y, -z'

loop_
_atom_site_label
_atom_site_type_symbol
_atom_site_fract_x
_atom_site_fract_y
_atom_site_fract_z
_atom_site_U_iso_or_equiv
_atom_site_adp_type
_atom_site_occupancy
_atom_site_symmetry_multiplicity
_atom_site_calc_flag
_atom_site_refinement_flags
Mg Mg -0.00393(11) 0.25857(10) 0.26654(7) 0.0215(3) Uani 1 1 d .
Si1 Si -0.16901(10) 0.40909(10) 0.15803(6) 0.0293(3) Uani 1 1 d .
N1 N 0.1226(3) 0.3269(3) 0.39473(18) 0.0240(6) Uani 1 1 d .
N2 N 0.1718(4) 0.4626(3) 0.51928(19) 0.0333(7) Uani 1 1 d .
N3 N 0.1316(3) 0.5275(3) 0.38721(19) 0.0278(7) Uani 1 1 d .
N4 N 0.1303(3) 0.6316(3) 0.2704(2) 0.0358(8) Uani 1 1 d .
N5 N -0.0269(3) 0.4178(3) 0.24455(18) 0.0249(7) Uani 1 1 d .
C1 C 0.1409(3) 0.4375(3) 0.4329(2) 0.0262(8) Uani 1 1 d .
C2 C 0.0768(3) 0.5189(3) 0.3004(2) 0.0245(8) Uani 1 1 d .
C3 C -0.1592(4) 0.0126(3) 0.1577(2) 0.0252(8) Uani 1 1 d .
C4 C 0.2149(4) 0.2753(3) 0.4339(2) 0.0252(8) Uani 1 1 d .
C5 C 0.3527(4) 0.3445(4) 0.4870(2) 0.0313(8) Uani 1 1 d .
H5 H 0.3865 0.4301 0.5063 0.038 Uiso 1 1 calc R
C6 C 0.0825(4) 0.1221(3) 0.1669(2) 0.0292(8) Uani 1 1 d .
C7 C 0.1694(4) 0.1481(3) 0.4081(2) 0.0331(9) Uani 1 1 d .
H7 H 0.0754 0.0978 0.3719 0.040 Uiso 1 1 calc R
C8 C 0.2292(4) 0.3424(3) 0.1871(2) 0.0274(8) Uani 1 1 d .
C9 C 0.2486(4) 0.3584(4) 0.1070(3) 0.0381(9) Uani 1 1 d .
H9 H 0.1860 0.2966 0.0575 0.046 Uiso 1 1 calc R
C10 C 0.3216(4) 0.4378(4) 0.2581(3) 0.0388(10) Uani 1 1 d .
H10 H 0.3085 0.4300 0.3130 0.047 Uiso 1 1 calc R
C11 C -0.2765(5) -0.1828(4) 0.0566(3) 0.0470(11) Uani 1 1 d .
H11A H -0.2476 -0.1468 0.0079 0.070 Uiso 1 1 calc R
H11B H -0.3675 -0.2564 0.0338 0.070 Uiso 1 1 calc R
H11C H -0.2072 -0.2065 0.0931 0.070 Uiso 1 1 calc R
C12 C 0.3963(5) 0.1653(4) 0.4865(3) 0.0435(10) Uani 1 1 d .
H12 H 0.4577 0.1289 0.5042 0.052 Uiso 1 1 calc R
C13 C 0.2595(5) 0.0950(4) 0.4347(3) 0.0433(10) Uani 1 1 d .
H13 H 0.2260 0.0090 0.4168 0.052 Uiso 1 1 calc R
C14 C -0.3304(4) 0.2877(4) 0.1725(3) 0.0440(10) Uani 1 1 d .
H14A H -0.3287 0.2075 0.1705 0.066 Uiso 1 1 calc R
H14B H -0.4126 0.2819 0.1258 0.066 Uiso 1 1 calc R
H14C H -0.3347 0.3099 0.2290 0.066 Uiso 1 1 calc R
C15 C -0.1876(5) 0.5563(4) 0.1577(3) 0.0534(12) Uani 1 1 d .
H15A H -0.1600 0.5945 0.2178 0.080 Uiso 1 1 calc R
H15B H -0.2851 0.5371 0.1265 0.080 Uiso 1 1 calc R
H15C H -0.1275 0.6140 0.1285 0.080 Uiso 1 1 calc R
Si2 Si -0.26706(11) -0.00050(9) 0.28619(7) 0.0311(3) Uani 1 1 d .
N6 N 0.1121(3) 0.2371(3) 0.19630(19) 0.0276(7) Uani 1 1 d .
N7 N 0.1810(4) 0.0876(3) 0.1604(2) 0.0406(8) Uani 1 1 d .
N8 N -0.0509(3) 0.0261(3) 0.1355(2) 0.0293(7) Uani 1 1 d .
N9 N -0.2872(3) -0.0909(3) 0.1090(2) 0.0307(7) Uani 1 1 d .
N10 N -0.1619(3) 0.0796(3) 0.22453(19) 0.0243(6) Uani 1 1 d .
C16 C 0.3599(5) 0.4650(4) 0.0987(3) 0.0457(11) Uani 1 1 d .
H16 H 0.3724 0.4736 0.0437 0.055 Uiso 1 1 calc R
C17 C 0.4431(4) 0.2909(4) 0.5127(3) 0.0403(10) Uani 1 1 d .
H17 H 0.5375 0.3407 0.5484 0.048 Uiso 1 1 calc R
C18 C -0.2256(5) -0.1292(4) 0.3258(3) 0.0447(11) Uani 1 1 d .
H18A H -0.2339 -0.1812 0.2762 0.067 Uiso 1 1 calc R
H18B H -0.2913 -0.1798 0.3545 0.067 Uiso 1 1 calc R
H18C H -0.1301 -0.0940 0.3674 0.067 Uiso 1 1 calc R
C19 C 0.1444(5) 0.3652(4) 0.5745(3) 0.0427(10) Uani 1 1 d .
H19A H 0.1072 0.2843 0.5392 0.064 Uiso 1 1 calc R
H19B H 0.0761 0.3646 0.6002 0.064 Uiso 1 1 calc R
H19C H 0.2315 0.3815 0.6211 0.064 Uiso 1 1 calc R
C20 C 0.4512(4) 0.5574(4) 0.1681(3) 0.0430(10) Uani 1 1 d .
H20 H 0.5260 0.6294 0.1614 0.052 Uiso 1 1 calc R
C21 C 0.1450(5) 0.6361(4) 0.1849(3) 0.0433(10) Uani 1 1 d .
H21A H 0.1127 0.5517 0.1567 0.065 Uiso 1 1 calc R
H21B H 0.2434 0.6866 0.1911 0.065 Uiso 1 1 calc R
H21C H 0.0889 0.6730 0.1492 0.065 Uiso 1 1 calc R
C22 C -0.3947(4) -0.0569(4) 0.0559(3) 0.0482(11) Uani 1 1 d .
H22A H -0.3888 0.0150 0.0878 0.072 Uiso 1 1 calc R
H22B H -0.4875 -0.1271 0.0438 0.072 Uiso 1 1 calc R
H22C H -0.3789 -0.0361 0.0008 0.072 Uiso 1 1 calc R
C23 C 0.4321(4) 0.5437(4) 0.2490(3) 0.0476(11) Uani 1 1 d .
H23 H 0.4945 0.6066 0.2978 0.057 Uiso 1 1 calc R
C24 C 0.2090(5) 0.5861(4) 0.5596(3) 0.0478(11) Uani 1 1 d .
H24A H 0.2519 0.6478 0.5251 0.072 Uiso 1 1 calc R
H24B H 0.2754 0.6042 0.6189 0.072 Uiso 1 1 calc R
H24C H 0.1248 0.5893 0.5618 0.072 Uiso 1 1 calc R
C25 C -0.2198(5) 0.1179(4) 0.3800(3) 0.0535(13) Uani 1 1 d .
H25A H -0.1223 0.1458 0.4167 0.080 Uiso 1 1 calc R
H25B H -0.2807 0.0809 0.4146 0.080 Uiso 1 1 calc R
H25C H -0.2316 0.1890 0.3578 0.080 Uiso 1 1 calc R
C26 C -0.4624(4) -0.0693(5) 0.2375(3) 0.0549(13) Uani 1 1 d .
H26A H -0.4883 -0.0058 0.2129 0.082 Uiso 1 1 calc R
H26B H -0.5037 -0.0991 0.2829 0.082 Uiso 1 1 calc R
H26C H -0.4970 -0.1388 0.1914 0.082 Uiso 1 1 calc R
C27 C 0.3266(5) 0.1551(5) 0.2183(4) 0.0600(14) Uani 1 1 d .
H27A H 0.3839 0.2080 0.1857 0.090 Uiso 1 1 calc R
H27B H 0.3611 0.0957 0.2408 0.090 Uiso 1 1 calc R
H27C H 0.3322 0.2067 0.2671 0.090 Uiso 1 1 calc R
C28 C 0.2266(5) 0.7468(4) 0.3338(3) 0.0520(12) Uani 1 1 d .
H28A H 0.1952 0.7441 0.3839 0.078 Uiso 1 1 calc R
H28B H 0.2272 0.8187 0.3060 0.078 Uiso 1 1 calc R
H28C H 0.3211 0.7539 0.3535 0.078 Uiso 1 1 calc R
C29 C -0.1655(5) 0.3551(5) 0.0500(3) 0.0578(13) Uani 1 1 d .
H29A H -0.0926 0.4227 0.0341 0.087 Uiso 1 1 calc R
H29B H -0.2564 0.3309 0.0049 0.087 Uiso 1 1 calc R
H29C H -0.1457 0.2837 0.0552 0.087 Uiso 1 1 calc R
C30 C 0.1376(6) -0.0359(4) 0.1167(4) 0.0578(14) Uani 1 1 d .
H30A H 0.1176 -0.0959 0.1571 0.087 Uiso 1 1 calc R
H30B H 0.2127 -0.0351 0.0981 0.087 Uiso 1 1 calc R
H30C H 0.0534 -0.0595 0.0657 0.087 Uiso 1 1 calc R

loop_
_atom_site_aniso_label
_atom_site_aniso_U_11
_atom_site_aniso_U_22
_atom_site_aniso_U_33
_atom_site_aniso_U_23
_atom_site_aniso_U_13
_atom_site_aniso_U_12
Mg 0.0202(6) 0.0186(6) 0.0233(6) 0.0013(4) 0.0070(5) 0.0072(5)
Si1 0.0282(5) 0.0313(6) 0.0253(6) 0.0043(4) 0.0038(4) 0.0144(5)
N1 0.0253(15) 0.0196(14) 0.0274(16) 0.0038(12) 0.0102(12) 0.0098(12)
N2 0.0467(19) 0.0348(18) 0.0210(16) 0.0029(13) 0.0106(14) 0.0214(15)
N3 0.0335(16) 0.0196(15) 0.0299(17) 0.0049(12) 0.0092(13) 0.0127(13)
N4 0.0382(18) 0.0217(16) 0.0367(18) 0.0089(14) 0.0088(15) 0.0068(14)
N5 0.0228(15) 0.0226(15) 0.0276(16) 0.0047(12) 0.0066(13) 0.0102(12)
C1 0.0197(16) 0.0263(18) 0.0296(19) 0.0014(15) 0.0079(14) 0.0082(14)
C2 0.0227(17) 0.0221(18) 0.032(2) 0.0038(15) 0.0103(15) 0.0123(15)
C3 0.0279(18) 0.0222(17) 0.0258(18) 0.0039(14) 0.0075(15) 0.0126(15)
C4 0.0304(18) 0.0243(18) 0.0224(18) 0.0067(14) 0.0099(15) 0.0130(15)
C5 0.032(2) 0.029(2) 0.030(2) 0.0031(16) 0.0084(16) 0.0121(16)
C6 0.034(2) 0.033(2) 0.0284(19) 0.0092(16) 0.0168(16) 0.0180(17)
C7 0.033(2) 0.027(2) 0.032(2) 0.0039(16) 0.0050(16) 0.0118(16)
C8 0.0238(17) 0.032(2) 0.0288(19) 0.0082(15) 0.0110(15) 0.0136(16)
C9 0.042(2) 0.030(2) 0.038(2) 0.0008(17) 0.0190(19) 0.0094(18)
C10 0.031(2) 0.044(2) 0.034(2) 0.0035(18) 0.0176(17) 0.0065(18)
C11 0.052(3) 0.032(2) 0.046(3) -0.0088(19) 0.010(2) 0.014(2)
C12 0.047(2) 0.054(3) 0.041(2) 0.012(2) 0.009(2) 0.037(2)
C13 0.057(3) 0.037(2) 0.042(2) 0.0065(19) 0.011(2) 0.030(2)
C14 0.031(2) 0.052(3) 0.042(2) 0.006(2) 0.0074(18) 0.016(2)
C15 0.051(3) 0.047(3) 0.059(3) 0.012(2) 0.003(2) 0.030(2)
Si2 0.0298(6) 0.0208(5) 0.0424(7) 0.0058(4) 0.0200(5) 0.0062(4)
N6 0.0234(15) 0.0286(17) 0.0314(17) 0.0018(13) 0.0123(13) 0.0102(13)
N7 0.0358(18) 0.0376(19) 0.063(2) 0.0142(17) 0.0279(17) 0.0219(16)
N8 0.0311(16) 0.0245(16) 0.0352(17) 0.0013(13) 0.0160(14) 0.0121(13)
N9 0.0285(16) 0.0216(15) 0.0347(18) -0.0038(13) 0.0050(14) 0.0089(13)
N10 0.0213(14) 0.0190(14) 0.0324(16) 0.0032(12) 0.0112(12) 0.0077(12)
C16 0.058(3) 0.047(3) 0.039(2) 0.015(2) 0.031(2) 0.021(2)
C17 0.031(2) 0.047(3) 0.041(2) 0.0119(19) 0.0086(18) 0.0190(19)
C18 0.058(3) 0.026(2) 0.050(3) 0.0183(19) 0.025(2) 0.014(2)
C19 0.054(3) 0.051(3) 0.035(2) 0.014(2) 0.020(2) 0.030(2)
C20 0.035(2) 0.040(2) 0.048(3) 0.010(2) 0.022(2) 0.0072(19)
C21 0.043(2) 0.041(2) 0.043(2) 0.020(2) 0.018(2) 0.0126(19)
C22 0.036(2) 0.048(3) 0.048(3) -0.002(2) 0.000(2) 0.017(2)
C23 0.034(2) 0.041(2) 0.048(3) -0.003(2) 0.016(2) -0.0022(19)
C24 0.065(3) 0.043(2) 0.040(2) -0.005(2) 0.017(2) 0.029(2)
C25 0.064(3) 0.035(2) 0.065(3) 0.003(2) 0.046(3) 0.010(2)
C26 0.030(2) 0.048(3) 0.082(4) 0.005(2) 0.026(2) 0.008(2)
C27 0.037(2) 0.067(3) 0.094(4) 0.030(3) 0.032(3) 0.033(2)
C28 0.058(3) 0.020(2) 0.048(3) 0.0097(19) 0.002(2) 0.0026(19)
C29 0.057(3) 0.075(4) 0.034(2) 0.001(2) 0.014(2) 0.025(3)
C30 0.071(3) 0.042(3) 0.095(4) 0.019(3) 0.054(3) 0.038(3)

loop_
_atom_type_symbol
_atom_type_description
_atom_type_scat_dispersion_real
_atom_type_scat_dispersion_imag
_atom_type_scat_source
C C 0.0033 0.0016 'International Tables Vol C Tables 4.2.6.8 and 6.1.1.4'
H H 0.0000 0.0000 'International Tables Vol C Tables 4.2.6.8 and 6.1.1.4'
N N 0.0061 0.0033 'International Tables Vol C Tables 4.2.6.8 and 6.1.1.4'
Mg Mg 0.0486 0.0363 'International Tables Vol C Tables 4.2.6.8 and 6.1.1.4'
Si Si 0.0817 0.0704 'International Tables Vol C Tables 4.2.6.8 and 6.1.1.4'

loop_
_geom_angle_atom_site_label_1
_geom_angle_atom_site_label_2
_geom_angle_atom_site_label_3
_geom_angle
N10 Mg N1 123.62(12)
N10 Mg N5 125.31(12)
N1 Mg N5 94.20(12)
N10 Mg N6 94.19(12)
N1 Mg N6 108.82(12)
N5 Mg N6 110.42(12)
N10 Mg C2 148.35(11)
N1 Mg C2 70.75(11)
N5 Mg C2 25.48(10)
N6 Mg C2 107.99(11)
N5 Si1 C14 107.31(17)
N5 Si1 C15 113.27(18)
C14 Si1 C15 105.7(2)
N5 Si1 C29 111.1(2)
C14 Si1 C29 106.5(2)
C15 Si1 C29 112.4(2)
C1 N1 C4 120.8(3)
C1 N1 Mg 119.3(2)
C4 N1 Mg 118.0(2)
C1 N2 C24 120.4(3)
C1 N2 C19 122.5(3)
C24 N2 C19 116.0(3)
C2 N3 C1 127.9(3)
C2 N4 C21 120.6(3)
C2 N4 C28 119.5(3)
C21 N4 C28 114.8(3)
C2 N5 Si1 127.8(2)
C2 N5 Mg 113.0(2)
Si1 N5 Mg 119.23(15)
N2 C1 N3 115.7(3)
N2 C1 N1 121.5(3)
N3 C1 N1 122.8(3)
N5 C2 N3 126.8(3)
N5 C2 N4 119.7(3)
N3 C2 N4 113.3(3)
N5 C2 Mg 41.56(16)
N3 C2 Mg 94.2(2)
N4 C2 Mg 144.4(3)
N8 C3 N10 128.7(3)
N8 C3 N9 114.5(3)
N10 C3 N9 116.6(3)
C5 C4 C7 117.1(3)
C5 C4 N1 124.3(3)
C7 C4 N1 118.0(3)
C4 C5 C17 121.4(4)
C4 C5 H5 119.3
C17 C5 H5 119.3
N6 C6 N8 123.6(3)
N6 C6 N7 123.8(3)
N8 C6 N7 112.5(3)
C13 C7 C4 121.2(4)
C13 C7 H7 119.4
C4 C7 H7 119.4
C9 C8 C10 118.0(3)
C9 C8 N6 121.5(3)
C10 C8 N6 120.3(3)
C8 C9 C16 120.4(4)
C8 C9 H9 119.8
C16 C9 H9 119.8
C23 C10 C8 121.0(4)
C23 C10 H10 119.5
C8 C10 H10 119.5
N9 C11 H11A 109.5
N9 C11 H11B 109.5
H11A C11 H11B 109.5
N9 C11 H11C 109.5
H11A C11 H11C 109.5
H11B C11 H11C 109.5
C13 C12 C17 118.7(4)
C13 C12 H12 120.6
C17 C12 H12 120.6
C12 C13 C7 120.9(4)
C12 C13 H13 119.6
C7 C13 H13 119.6
Si1 C14 H14A 109.5
Si1 C14 H14B 109.5
H14A C14 H14B 109.5
Si1 C14 H14C 109.5
H14A C14 H14C 109.5
H14B C14 H14C 109.5
Si1 C15 H15A 109.5
Si1 C15 H15B 109.5
H15A C15 H15B 109.5
Si1 C15 H15C 109.5
H15A C15 H15C 109.5
H15B C15 H15C 109.5
N10 Si2 C25 105.24(17)
N10 Si2 C18 109.35(17)
C25 Si2 C18 110.8(2)
N10 Si2 C26 120.2(2)
C25 Si2 C26 104.2(2)
C18 Si2 C26 106.9(2)
C6 N6 C8 120.9(3)
C6 N6 Mg 118.0(2)
C8 N6 Mg 120.8(2)
C6 N7 C30 120.2(4)
C6 N7 C27 120.5(4)
C30 N7 C27 116.6(4)
C3 N8 C6 127.1(3)
C3 N9 C11 116.1(3)
C3 N9 C22 113.9(3)
C11 N9 C22 110.4(3)
C3 N10 Si2 118.6(2)
C3 N10 Mg 116.5(2)
Si2 N10 Mg 122.83(16)
C20 C16 C9 121.7(4)
C20 C16 H16 119.2
C9 C16 H16 119.2
C12 C17 C5 120.7(4)
C12 C17 H17 119.7
C5 C17 H17 119.7
Si2 C18 H18A 109.5
Si2 C18 H18B 109.5
H18A C18 H18B 109.5
Si2 C18 H18C 109.5
H18A C18 H18C 109.5
H18B C18 H18C 109.5
N2 C19 H19A 109.5
N2 C19 H19B 109.5
H19A C19 H19B 109.5
N2 C19 H19C 109.5
H19A C19 H19C 109.5
H19B C19 H19C 109.5
C16 C20 C23 118.7(4)
C16 C20 H20 120.6
C23 C20 H20 120.6
N4 C21 H21A 109.5
N4 C21 H21B 109.5
H21A C21 H21B 109.5
N4 C21 H21C 109.5
H21A C21 H21C 109.5
H21B C21 H21C 109.5
N9 C22 H22A 109.5
N9 C22 H22B 109.5
H22A C22 H22B 109.5
N9 C22 H22C 109.5
H22A C22 H22C 109.5
H22B C22 H22C 109.5
C10 C23 C20 120.2(4)
C10 C23 H23 119.9
C20 C23 H23 119.9
N2 C24 H24A 109.5
N2 C24 H24B 109.5
H24A C24 H24B 109.5
N2 C24 H24C 109.5
H24A C24 H24C 109.5
H24B C24 H24C 109.5
Si2 C25 H25A 109.5
Si2 C25 H25B 109.5
H25A C25 H25B 109.5
Si2 C25 H25C 109.5
H25A C25 H25C 109.5
H25B C25 H25C 109.5
Si2 C26 H26A 109.5
Si2 C26 H26B 109.5
H26A C26 H26B 109.5
Si2 C26 H26C 109.5
H26A C26 H26C 109.5
H26B C26 H26C 109.5
N7 C27 H27A 109.5
N7 C27 H27B 109.5
H27A C27 H27B 109.5
N7 C27 H27C 109.5
H27A C27 H27C 109.5
H27B C27 H27C 109.5
N4 C28 H28A 109.5
N4 C28 H28B 109.5
H28A C28 H28B 109.5
N4 C28 H28C 109.5
H28A C28 H28C 109.5
H28B C28 H28C 109.5
Si1 C29 H29A 109.5
Si1 C29 H29B 109.5
H29A C29 H29B 109.5
Si1 C29 H29C 109.5
H29A C29 H29C 109.5
H29B C29 H29C 109.5
N7 C30 H30A 109.5
N7 C30 H30B 109.5
H30A C30 H30B 109.5
N7 C30 H30C 109.5
H30A C30 H30C 109.5
H30B C30 H30C 109.5

loop_
_geom_bond_atom_site_label_1
_geom_bond_atom_site_label_2
_geom_bond_distance
Mg N10 2.039(3)
Mg N1 2.040(3)
Mg N5 2.049(3)
Mg N6 2.052(3)
Mg C2 2.844(4)
Si1 N5 1.729(3)
Si1 C14 1.845(4)
Si1 C15 1.863(5)
Si1 C29 1.875(4)
N1 C1 1.365(4)
N1 C4 1.415(4)
N2 C1 1.330(4)
N2 C24 1.443(5)
N2 C19 1.453(5)
N3 C2 1.331(4)
N3 C1 1.330(4)
N4 C2 1.376(5)
N4 C21 1.436(5)
N4 C28 1.466(5)
N5 C2 1.329(4)
C3 N8 1.309(5)
C3 N10 1.358(4)
C3 N9 1.406(4)
C4 C5 1.371(5)
C4 C7 1.397(5)
C5 C17 1.383(5)
C5 H5 0.9400
C6 N6 1.319(5)
C6 N8 1.361(5)
C6 N7 1.363(5)
C7 C13 1.377(6)
C7 H7 0.9400
C8 C9 1.374(5)
C8 C10 1.392(5)
C8 N6 1.418(5)
C9 C16 1.385(6)
C9 H9 0.9400
C10 C23 1.381(6)
C10 H10 0.9400
C11 N9 1.455(5)
C11 H11A 0.9700
C11 H11B 0.9700
C11 H11C 0.9700
C12 C13 1.360(6)
C12 C17 1.377(6)
C12 H12 0.9400
C13 H13 0.9400
C14 H14A 0.9700
C14 H14B 0.9700
C14 H14C 0.9700
C15 H15A 0.9700
C15 H15B 0.9700
C15 H15C 0.9700
Si2 N10 1.740(3)
Si2 C25 1.855(4)
Si2 C18 1.855(4)
Si2 C26 1.859(4)
N7 C30 1.445(6)
N7 C27 1.452(6)
N9 C22 1.463(5)
C16 C20 1.357(6)
C16 H16 0.9400
C17 H17 0.9400
C18 H18A 0.9700
C18 H18B 0.9700
C18 H18C 0.9700
C19 H19A 0.9700
C19 H19B 0.9700
C19 H19C 0.9700
C20 C23 1.384(6)
C20 H20 0.9400
C21 H21A 0.9700
C21 H21B 0.9700
C21 H21C 0.9700
C22 H22A 0.9700
C22 H22B 0.9700
C22 H22C 0.9700
C23 H23 0.9400
C24 H24A 0.9700
C24 H24B 0.9700
C24 H24C 0.9700
C25 H25A 0.9700
C25 H25B 0.9700
C25 H25C 0.9700
C26 H26A 0.9700
C26 H26B 0.9700
C26 H26C 0.9700
C27 H27A 0.9700
C27 H27B 0.9700
C27 H27C 0.9700
C28 H28A 0.9700
C28 H28B 0.9700
C28 H28C 0.9700
C29 H29A 0.9700
C29 H29B 0.9700
C29 H29C 0.9700
C30 H30A 0.9700
C30 H30B 0.9700
C30 H30C 0.9700
